data_4320432
loop_
_publ_author_name
'F. Albert Cotton'
'Evgeny V. Dikarev'
'Marina A. Petrukhina'

_publ_section_title
;
 Mixed Chloride/Phosphine Complexes of the Dirhenium Core. 8. Synthesis
 and Crystal Structure of the Quadruply Bonded Dirhenium(III) Anion
 [Re2Cl7(PMe3)]-
;
_journal_name_full 'Inorganic Chemistry'
_journal_page_first 5716
_journal_page_last 5718
_journal_paper_doi 10.1021/ic010504d
_journal_volume 40
_journal_year 2001
_chemical_compound_source synthesized
_chemical_formula_analytical 'not measured'
_chemical_formula_moiety 'Re2 Cl6 (P (C H3)3)2'
_chemical_formula_structural 1,7-Re2Cl6(PMe3)2
_chemical_formula_sum 'C6 H18 Cl6 P2 Re2'
_chemical_formula_weight 737.24
_chemical_melting_point ?
_chemical_name_systematic
;
  Bis(trichloro-trimethylphosphine)-di-rhenium(III,III),
  monoclinic form
;
_space_group_IT_number 14
_symmetry_cell_setting monoclinic
_symmetry_space_group_name_Hall '-P 2ybc'
_symmetry_space_group_name_H-M 'P 1 21/c 1'
_atom_sites_solution_hydrogens geom
_atom_sites_solution_primary direct
_atom_sites_solution_secondary difmap
_audit_creation_method SHELXL
_cell_angle_alpha 90.00
_cell_angle_beta 92.09(3)
_cell_angle_gamma 90.00
_cell_formula_units_Z 4
_cell_length_a 11.625(6)
_cell_length_b 12.387(4)
_cell_length_c 12.779(3)
_cell_measurement_reflns_used 250
_cell_measurement_temperature 213(2)
_cell_measurement_theta_max 20.8
_cell_measurement_theta_min 8.50
_cell_volume 1838.9(12)
_computing_cell_refinement 'MADNES (Enraf-Nonius, 1989)'
_computing_data_collection 'MADNES (Enraf-Nonius, 1989)'
_computing_data_reduction 'PROCOR (Kabsch, 1988)'
_computing_molecular_graphics 'SHELXTL V.5 (Siemens, 1994)'
_computing_publication_material CIFTAB
_computing_structure_refinement 'SHELXL-93 (Sheldrick, 1993)'
_computing_structure_solution 'SHELXTL V.5 (Siemens, 1994)'
_diffrn_ambient_temperature 213(2)
_diffrn_measurement_device 'Nonius FAST area detector'
_diffrn_measurement_method 'Elipsoid-mask fitting'
_diffrn_radiation_monochromator graphite
_diffrn_radiation_source 'fine-focus sealed tube'
_diffrn_radiation_type MoK\a
_diffrn_radiation_wavelength 0.71073
_diffrn_reflns_av_R_equivalents 0.0587
_diffrn_reflns_av_sigmaI/netI 0.0432
_diffrn_reflns_limit_h_max 12
_diffrn_reflns_limit_h_min -12
_diffrn_reflns_limit_k_max 13
_diffrn_reflns_limit_k_min -11
_diffrn_reflns_limit_l_max 13
_diffrn_reflns_limit_l_min -13
_diffrn_reflns_number 6876
_diffrn_reflns_theta_max 22.54
_diffrn_reflns_theta_min 2.29
_diffrn_standards_number 'none (area detector data)'
_exptl_absorpt_coefficient_mu 14.175
_exptl_absorpt_correction_type none
_exptl_crystal_colour green
_exptl_crystal_density_diffrn 2.663
_exptl_crystal_density_meas ?
_exptl_crystal_density_method none
_exptl_crystal_description block-shaped
_exptl_crystal_F_000 1344
_exptl_crystal_size_max 0.12
_exptl_crystal_size_mid 0.10
_exptl_crystal_size_min 0.08
_refine_diff_density_max 5.769
_refine_diff_density_min -1.319
_refine_diff_density_rms 0.244
_refine_ls_extinction_coef noref
_refine_ls_extinction_method none
_refine_ls_goodness_of_fit_all 1.202
_refine_ls_goodness_of_fit_obs 1.222
_refine_ls_hydrogen_treatment noref
_refine_ls_matrix_type full
_refine_ls_number_parameters 151
_refine_ls_number_reflns 2401
_refine_ls_number_restraints 6
_refine_ls_restrained_S_all 1.202
_refine_ls_restrained_S_obs 1.222
_refine_ls_R_factor_all 0.0560
_refine_ls_R_factor_obs 0.0498
_refine_ls_shift/esd_max 0.000
_refine_ls_shift/esd_mean 0.000
_refine_ls_structure_factor_coef Fsqd
_refine_ls_weighting_details 'w=1/[\s^2^(Fo^2^)+(0.0189P)^2^+56.4834P] where P=(Fo^2^+2Fc^2^)/3'
_refine_ls_weighting_scheme calc
_refine_ls_wR_factor_all 0.1121
_refine_ls_wR_factor_obs 0.1081
_reflns_number_observed 2177
_reflns_number_total 2401
_reflns_observed_criterion >2sigma(I)
_cod_data_source_file ic010504d_2.cif
_cod_data_source_block Re2Cl6(PMe3)2_(2)
_cod_depositor_comments
;
The following automatic conversions were performed:

'_chemical_melting_point' value 'not measured' was changed to '?' -
the value is undefined or not given.

Automatic conversion script
Id: cif_fix_values 1646 2011-03-28 12:23:43Z adriana 

The following automatic conversions were performed:

'_exptl_crystal_density_meas' value 'not measured' was changed to '?'
- the value is perceived as not measured.

Automatic conversion script
Id: cif_fix_values 3008 2015-01-20 13:52:24Z robertas 

The following automatic conversions were performed:

'_refine_ls_weighting_scheme' value 'calc
w=1/[\s^2^(Fo^2^)+(0.0189P)^2^+56.4834P] where P=(Fo^2^+2Fc^2^)/3'
was changed to 'calc'. New tag '_refine_ls_weighting_details' was
created. The value of the new tag was set to
'w=1/[\s^2^(Fo^2^)+(0.0189P)^2^+56.4834P] where P=(Fo^2^+2Fc^2^)/3'.

Automatic conversion script
Id: cif_fix_values 3143 2015-03-26 13:38:13Z robertas 
;
_cod_original_cell_volume 1839(1)
_cod_database_code 4320432

loop_
_symmetry_equiv_pos_as_xyz
'x, y, z'
'-x, y+1/2, -z+1/2'
'-x, -y, -z'
'x, -y-1/2, z-1/2'

loop_
_atom_site_aniso_label
_atom_site_aniso_U_11
_atom_site_aniso_U_22
_atom_site_aniso_U_33
_atom_site_aniso_U_23
_atom_site_aniso_U_13
_atom_site_aniso_U_12
Re1 0.0346(4) 0.0239(4) 0.0143(3) -0.0004(2) 0.0006(2) -0.0056(3)
P1 0.028(2) 0.034(2) 0.017(2) 0.001(2) 0.000(2) 0.000(2)
C1 0.044(10) 0.037(10) 0.032(9) 0.007(8) 0.018(8) -0.001(8)
C2 0.030(9) 0.079(15) 0.036(10) 0.011(10) -0.001(8) 0.005(10)
C3 0.065(13) 0.062(13) 0.022(9) -0.001(9) 0.003(9) -0.010(11)
Cl1 0.041(2) 0.090(4) 0.036(2) -0.001(2) -0.009(2) -0.042(3)
Cl2 0.040(2) 0.062(3) 0.045(3) 0.019(2) 0.009(2) 0.022(2)
Cl3 0.130(5) 0.024(2) 0.032(2) 0.001(2) 0.015(3) -0.012(3)
Re2 0.0310(4) 0.0301(4) 0.0180(4) -0.0008(3) 0.0037(3) -0.0045(3)
Re2X 0.040(5) 0.033(5) 0.024(4) 0.002(4) -0.003(4) 0.003(4)
P2 0.040(2) 0.031(2) 0.028(2) -0.001(2) 0.000(2) -0.001(2)
Cl4 0.027(2) 0.094(4) 0.082(4) -0.038(3) 0.016(2) -0.021(3)
Cl5 0.070(3) 0.080(4) 0.033(3) 0.001(2) -0.023(2) 0.020(3)
Cl6 0.095(4) 0.048(3) 0.037(3) -0.007(2) 0.035(3) -0.021(3)

loop_
_atom_site_label
_atom_site_type_symbol
_atom_site_fract_x
_atom_site_fract_y
_atom_site_fract_z
_atom_site_U_iso_or_equiv
_atom_site_thermal_displace_type
_atom_site_occupancy
_atom_site_calc_flag
_atom_site_refinement_flags
_atom_site_disorder_group
Re1 Re -0.00474(5) 0.06014(5) 0.06389(4) 0.0243(2) Uani 1 d . .
P1 P -0.0137(3) -0.0659(3) 0.2115(3) 0.0263(9) Uani 1 d . .
C1 C -0.1375(14) -0.1500(14) 0.2165(13) 0.038(4) Uani 1 d . .
H1A H -0.2062(14) -0.1068(14) 0.2037(13) 0.056 Uiso 1 calc R .
H1B H -0.1401(14) -0.1832(14) 0.2851(13) 0.056 Uiso 1 calc R .
H1C H -0.1337(14) -0.2057(14) 0.1635(13) 0.056 Uiso 1 calc R .
C2 C 0.1084(14) -0.1499(17) 0.2355(14) 0.048(5) Uani 1 d . .
H2A H 0.1779(14) -0.1067(17) 0.2334(14) 0.072 Uiso 1 calc R .
H2B H 0.1102(14) -0.2056(17) 0.1823(14) 0.072 Uiso 1 calc R .
H2C H 0.1037(14) -0.1831(17) 0.3040(14) 0.072 Uiso 1 calc R .
C3 C -0.0202(18) 0.0184(17) 0.3266(13) 0.050(5) Uani 1 d . .
H3A H -0.0854(18) 0.0670(17) 0.3191(13) 0.075 Uiso 1 calc R .
H3B H 0.0502(18) 0.0602(17) 0.3345(13) 0.075 Uiso 1 calc R .
H3C H -0.0287(18) -0.0266(17) 0.3879(13) 0.075 Uiso 1 calc R .
Cl1 Cl 0.1830(4) 0.0829(5) 0.1219(3) 0.0559(14) Uani 1 d . .
Cl2 Cl -0.1981(4) 0.0816(4) 0.0882(4) 0.0488(12) Uani 1 d . .
Cl3 Cl -0.0009(6) 0.2402(4) 0.0067(4) 0.062(2) Uani 1 d . .
Re2 Re -0.53185(6) 0.43352(6) 0.04825(5) 0.0263(2) Uani 0.92 d P .
Re2X Re -0.5801(7) 0.5422(7) 0.0163(6) 0.032(2) Uani 0.08 d P .
P2 P -0.5097(4) 0.2899(4) -0.0810(3) 0.0327(10) Uani 1 d D 1
C4 C -0.5950(27) 0.2871(38) -0.1984(21) 0.027(15) Uiso 0.50 d PD 1
H4A H -0.5837(27) 0.3534(38) -0.2370(21) 0.040 Uiso 0.50 calc PR 1
H4B H -0.6755(27) 0.2804(38) -0.1819(21) 0.040 Uiso 0.50 calc PR 1
H4C H -0.5728(27) 0.2260(38) -0.2405(21) 0.040 Uiso 0.50 calc PR 1
C5 C -0.5342(35) 0.1644(25) -0.0121(28) 0.046(11) Uiso 0.50 d PD 1
H5A H -0.4883(35) 0.1636(25) 0.0528(28) 0.068 Uiso 0.50 calc PR 1
H5B H -0.5122(35) 0.1041(25) -0.0555(28) 0.068 Uiso 0.50 calc PR 1
H5C H -0.6150(35) 0.1585(25) 0.0032(28) 0.068 Uiso 0.50 calc PR 1
C6 C -0.3605(19) 0.2709(31) -0.1173(24) 0.025(8) Uiso 0.50 d PD 1
H6A H -0.3107(19) 0.2719(31) -0.0548(24) 0.037 Uiso 0.50 calc PR 1
H6B H -0.3386(19) 0.3286(31) -0.1639(24) 0.037 Uiso 0.50 calc PR 1
H6C H -0.3531(19) 0.2020(31) -0.1526(24) 0.037 Uiso 0.50 calc PR 1
C4X C -0.5950(30) 0.3116(40) -0.2018(23) 0.038(18) Uiso 0.500(2) d PD 2
H4X1 H -0.6680(30) 0.3443(40) -0.1855(23) 0.057 Uiso 0.50 calc PR 2
H4X2 H -0.6088(30) 0.2429(40) -0.2365(23) 0.057 Uiso 0.50 calc PR 2
H4X3 H -0.5536(30) 0.3591(40) -0.2476(23) 0.057 Uiso 0.50 calc PR 2
C5X C -0.5835(35) 0.1781(28) -0.0201(28) 0.047(11) Uiso 0.50 d PD 2
H5X1 H -0.6575(35) 0.2025(28) 0.0034(28) 0.071 Uiso 0.50 calc PR 2
H5X2 H -0.5373(35) 0.1520(28) 0.0394(28) 0.071 Uiso 0.50 calc PR 2
H5X3 H -0.5950(35) 0.1202(28) -0.0705(28) 0.071 Uiso 0.50 calc PR 2
C6X C -0.3777(24) 0.2298(32) -0.1183(27) 0.034(10) Uiso 0.50 d PD 2
H6X1 H -0.3311(24) 0.2835(32) -0.1522(27) 0.052 Uiso 0.50 calc PR 2
H6X2 H -0.3940(24) 0.1708(32) -0.1665(27) 0.052 Uiso 0.50 calc PR 2
H6X3 H -0.3364(24) 0.2025(32) -0.0566(27) 0.052 Uiso 0.50 calc PR 2
Cl4 Cl -0.7264(4) 0.4235(5) 0.0022(5) 0.067(2) Uani 1 d . .
Cl5 Cl -0.3700(5) 0.3598(5) 0.1243(4) 0.0617(15) Uani 1 d . .
Cl6 Cl -0.5859(5) 0.4869(4) 0.2155(4) 0.0590(15) Uani 1 d . .

loop_
_atom_type_symbol
_atom_type_description
_atom_type_scat_dispersion_real
_atom_type_scat_dispersion_imag
_atom_type_scat_source
C C 0.0033 0.0016 'International Tables Vol C Tables 4.2.6.8 and 6.1.1.4'
H H 0.0000 0.0000 'International Tables Vol C Tables 4.2.6.8 and 6.1.1.4'
P P 0.1023 0.0942 'International Tables Vol C Tables 4.2.6.8 and 6.1.1.4'
Cl Cl 0.1484 0.1585 'International Tables Vol C Tables 4.2.6.8 and 6.1.1.4'
Re Re -1.0185 7.2310 'International Tables Vol C Tables 4.2.6.8 and 6.1.1.4'

loop_
_geom_angle_atom_site_label_1
_geom_angle_atom_site_label_2
_geom_angle_atom_site_label_3
_geom_angle
_geom_angle_site_symmetry_1
_geom_angle_site_symmetry_3
_geom_angle_publ_flag
Re1 Re1 Cl2 104.65(14) 3 . y
Re1 Re1 Cl1 104.36(14) 3 . y
Cl2 Re1 Cl1 150.0(2) . . y
Re1 Re1 Cl3 114.04(12) 3 . y
Cl2 Re1 Cl3 87.8(2) . . y
Cl1 Re1 Cl3 87.4(2) . . y
Re1 Re1 P1 98.23(10) 3 . y
Cl2 Re1 P1 84.29(14) . . y
Cl1 Re1 P1 84.1(2) . . y
Cl3 Re1 P1 147.73(15) . . y
C2 P1 C1 107.0(9) . . n
C2 P1 C3 104.7(9) . . n
C1 P1 C3 104.5(8) . . n
C2 P1 Re1 116.7(6) . . n
C1 P1 Re1 117.2(6) . . n
C3 P1 Re1 105.2(6) . . n
Re2X Re2 Re2X 89.6(5) . 3_465 n
Re2X Re2 Re2 46.4(3) . 3_465 n
Re2X Re2 Re2 43.3(3) 3_465 3_465 n
Re2X Re2 Cl5 140.0(4) . . n
Re2X Re2 Cl5 67.6(3) 3_465 . n
Re2 Re2 Cl5 104.5(2) 3_465 . n
Re2X Re2 Cl4 68.3(4) . . n
Re2X Re2 Cl4 133.3(3) 3_465 . n
Re2 Re2 Cl4 104.0(2) 3_465 . y
Cl5 Re2 Cl4 150.4(2) . . y
Re2X Re2 Cl6 83.5(3) . . n
Re2X Re2 Cl6 132.0(3) 3_465 . n
Re2 Re2 Cl6 113.96(13) 3_465 . y
Cl5 Re2 Cl6 88.2(2) . . y
Cl4 Re2 Cl6 87.4(2) . . y
Re2X Re2 P2 120.9(3) . . n
Re2X Re2 P2 71.3(3) 3_465 . n
Re2 Re2 P2 96.88(11) 3_465 . y
Cl5 Re2 P2 83.7(2) . . y
Cl4 Re2 P2 85.1(2) . . y
Cl6 Re2 P2 149.2(2) . . y
Re2 Re2X Re2 90.4(5) . 3_465 n
Re2 Re2X Re2X 46.8(3) . 3_465 n
Re2 Re2X Re2X 43.6(3) 3_465 3_465 n
Re2 Re2X Cl5 142.0(5) . 3_465 n
Re2 Re2X Cl5 71.0(3) 3_465 3_465 n
Re2X Re2X Cl5 107.8(5) 3_465 3_465 n
Re2 Re2X Cl4 73.2(4) . . n
Re2 Re2X Cl4 135.3(5) 3_465 . n
Re2X Re2X Cl4 108.6(6) 3_465 . n
Cl5 Re2X Cl4 96.8(4) 3_465 . n
Re2 Re2X P2 121.0(5) . 3_465 n
Re2 Re2X P2 70.7(3) 3_465 3_465 n
Re2X Re2X P2 96.6(5) 3_465 3_465 n
Cl5 Re2X P2 84.6(3) 3_465 3_465 n
Cl4 Re2X P2 152.9(4) . 3_465 n
Re2 Re2X Cl6 61.9(3) . . n
Re2 Re2X Cl6 126.7(5) 3_465 . n
Re2X Re2X Cl6 96.4(5) 3_465 . n
Cl5 Re2X Cl6 154.7(4) 3_465 . n
Cl4 Re2X Cl6 82.1(3) . . n
P2 Re2X Cl6 85.4(3) 3_465 . n
C4 P2 C5 107.6(17) . . n
C4 P2 C6 106.9(12) . . n
C5 P2 C6 100.4(16) . . n
C4 P2 Re2 121.1(15) . . n
C5 P2 Re2 105.8(13) . . n
C6 P2 Re2 112.9(12) . . n
C4 P2 Re2X 121.4(15) . 3_465 n
C5 P2 Re2X 129.3(13) . 3_465 n
C6 P2 Re2X 78.4(12) . 3_465 n
Re2 P2 Re2X 37.9(2) . 3_465 n
C6X P2 C5X 102.7(18) . . n
C6X P2 C4X 106.4(14) . . n
C5X P2 C4X 103.0(17) . . n
C6X P2 Re2 126.6(13) . . n
C5X P2 Re2 101.6(13) . . n
C4X P2 Re2 113.4(15) . . n
C6X P2 Re2X 94.8(14) . 3_465 n
C5X P2 Re2X 134.5(13) . 3_465 n
C4X P2 Re2X 111.8(16) . 3_465 n

loop_
_geom_bond_atom_site_label_1
_geom_bond_atom_site_label_2
_geom_bond_distance
_geom_bond_site_symmetry_2
_geom_bond_publ_flag
Re1 Re1 2.2162(12) 3 y
Re1 Cl2 2.296(4) . y
Re1 Cl1 2.297(4) . y
Re1 Cl3 2.348(4) . y
Re1 P1 2.454(4) . y
P1 C2 1.78(2) . n
P1 C1 1.78(2) . n
P1 C3 1.81(2) . n
Re2 Re2X 1.509(8) . n
Re2 Re2X 1.594(9) 3_465 n
Re2 Re2 2.2019(14) 3_465 y
Re2 Cl5 2.277(5) . y
Re2 Cl4 2.320(5) . y
Re2 Cl6 2.345(4) . y
Re2 P2 2.448(4) . y
Re2X Re2 1.594(9) 3_465 n
Re2X Re2X 2.19(2) 3_465 n
Re2X Cl5 2.228(9) 3_465 n
Re2X Cl4 2.251(10) . n
Re2X P2 2.457(10) 3_465 n
Re2X Cl6 2.640(9) . n
P2 C4 1.77(2) . n
P2 C5 1.81(3) . n
P2 C6 1.83(2) . n
P2 Re2X 2.457(10) 3_465 n
P2 C6X 1.79(2) . n
P2 C5X 1.82(3) . n
P2 C4X 1.82(2) . n
Cl5 Re2X 2.228(9) 3_465 n
